data_1548714
loop_
_publ_author_name
'Ming Li'
'Allen G. Oliver'
'Teresa J. Neal'
'Charles E. Schulz'
'W. Robert Scheidt'

_publ_section_title
;
 Effect of the Ruffled Porphyrin Ring on Electronic Structures: Structure
 and Characterization of [Fe(TalkylP)(OClO3)] and [Fe(TPrP)(THF)2]ClO4
 (alkyl = Ethyl, Et and n-Propyl, Pr)
;
_journal_name_full 'Journal of Porphyrins and Phthalocyanines'
_journal_page_first 118
_journal_page_last 124
_journal_paper_doi 10.1142/S1088424612501362
_journal_volume 17
_journal_year 2013
_chemical_formula_moiety 'C32 H36 Cl Fe N4 O4'
_chemical_formula_sum 'C32 H36 Cl Fe N4 O4'
_chemical_formula_weight 631.95
_space_group_IT_number 2
_symmetry_cell_setting triclinic
_symmetry_space_group_name_Hall '-P 1'
_symmetry_space_group_name_H-M 'P -1'
_atom_sites_solution_hydrogens geom
_atom_sites_solution_primary direct
_atom_sites_solution_secondary difmap
_cell_angle_alpha 88.145(11)
_cell_angle_beta 80.165(11)
_cell_angle_gamma 72.371(10)
_cell_formula_units_Z 2
_cell_length_a 10.8344(10)
_cell_length_b 11.889(2)
_cell_length_c 12.0571(9)
_cell_measurement_reflns_used 250
_cell_measurement_temperature 130(2)
_cell_measurement_theta_max 20.5
_cell_measurement_theta_min 2.5
_cell_volume 1458.1(3)
_computing_cell_refinement 'MADNES (Messerschmidt & Pflugrath, 1987)'
_computing_data_collection 'MADNES (Messerschmidt & Pflugrath, 1987)'
_computing_data_reduction 'MADNES (Messerschmidt & Pflugrath, 1987)'
_computing_structure_refinement 'SHELXL (Sheldrick, 2008)'
_computing_structure_solution 'SHELXS (Sheldrick, 1990)'
_diffrn_ambient_temperature 130(2)
_diffrn_detector_area_resol_mean 9.23
_diffrn_measured_fraction_theta_full 0.979
_diffrn_measured_fraction_theta_max 0.882
_diffrn_measurement_device_type 'Enraf-nonius fast area-detector'
_diffrn_measurement_method 'Ellipsoid-mask fitting'
_diffrn_radiation_monochromator graphite
_diffrn_radiation_source 'Rotating Anode'
_diffrn_radiation_type MoK\a
_diffrn_radiation_wavelength 0.71073
_diffrn_reflns_av_R_equivalents 0.0823
_diffrn_reflns_av_sigmaI/netI 0.0648
_diffrn_reflns_limit_h_max 15
_diffrn_reflns_limit_h_min -13
_diffrn_reflns_limit_k_max 16
_diffrn_reflns_limit_k_min -16
_diffrn_reflns_limit_l_max 13
_diffrn_reflns_limit_l_min -16
_diffrn_reflns_number 14055
_diffrn_reflns_theta_full 26.00
_diffrn_reflns_theta_max 29.82
_diffrn_reflns_theta_min 2.25
_exptl_absorpt_coefficient_mu 0.654
_exptl_absorpt_correction_T_max 0.9557
_exptl_absorpt_correction_T_min 0.7799
_exptl_absorpt_correction_type multi-scan
_exptl_absorpt_process_details REFDELF
_exptl_crystal_colour Red-purple
_exptl_crystal_density_diffrn 1.439
_exptl_crystal_density_method 'not measured'
_exptl_crystal_description Rectangle-plate
_exptl_crystal_F_000 662
_exptl_crystal_size_max 0.40
_exptl_crystal_size_mid 0.20
_exptl_crystal_size_min 0.07
_refine_diff_density_max 0.710
_refine_diff_density_min -1.088
_refine_diff_density_rms 0.112
_refine_ls_extinction_method none
_refine_ls_goodness_of_fit_ref 1.033
_refine_ls_hydrogen_treatment constr
_refine_ls_matrix_type full
_refine_ls_number_parameters 383
_refine_ls_number_reflns 7383
_refine_ls_number_restraints 0
_refine_ls_restrained_S_all 1.033
_refine_ls_R_factor_all 0.0730
_refine_ls_R_factor_gt 0.0588
_refine_ls_shift/su_max 0.001
_refine_ls_shift/su_mean 0.000
_refine_ls_structure_factor_coef Fsqd
_refine_ls_weighting_details 'calc w=1/[\s^2^(Fo^2^)+(0.0628P)^2^+3.0429P] where P=(Fo^2^+2Fc^2^)/3'
_refine_ls_weighting_scheme calc
_refine_ls_wR_factor_gt 0.1360
_refine_ls_wR_factor_ref 0.1452
_reflns_number_gt 6183
_reflns_number_total 7383
_reflns_threshold_expression >2sigma(I)
_cod_data_source_file NIHMS432021-supplement-cif2.cif
_cod_data_source_block fetprclo4
_cod_depositor_comments
;
The following automatic conversions were performed:

'_symmetry_cell_setting' value 'Triclinic' changed to 'triclinic'
according to the built-in table from CIF Core dictionary named
'cif_core.dic' version 2.4.1 from 2010-06-29.

Automatic conversion script
Id: cif_fix_values 5376 2017-05-30 11:51:03Z andrius 
;
_cod_original_cell_volume 1458.0(3)
_cod_original_sg_symbol_H-M P-1
_cod_database_code 1548714

loop_
_symmetry_equiv_pos_as_xyz
'x, y, z'
'-x, -y, -z'

loop_
_atom_site_label
_atom_site_type_symbol
_atom_site_fract_x
_atom_site_fract_y
_atom_site_fract_z
_atom_site_U_iso_or_equiv
_atom_site_adp_type
_atom_site_occupancy
_atom_site_symmetry_multiplicity
_atom_site_calc_flag
_atom_site_refinement_flags
_atom_site_disorder_assembly
_atom_site_disorder_group
Fe(1 Fe 0.41429(3) 0.15884(3) 0.20871(3) 0.00919(10) Uani 1 1 d . . .
N(1) N 0.2431(2) 0.28349(18) 0.23228(18) 0.0130(4) Uani 1 1 d . . .
N(2) N 0.3464(2) 0.07310(17) 0.33626(17) 0.0114(4) Uani 1 1 d . . .
N(3) N 0.5615(2) 0.01456(17) 0.16357(17) 0.0107(4) Uani 1 1 d . . .
N(4) N 0.4584(2) 0.22666(18) 0.06165(16) 0.0106(4) Uani 1 1 d . . .
C(M1 C 0.1159(2) 0.1993(2) 0.3850(2) 0.0144(5) Uani 1 1 d . . .
C(M2 C 0.5462(3) -0.0949(2) 0.3416(2) 0.0133(4) Uani 1 1 d . . .
C(M3 C 0.6489(2) 0.0645(2) -0.0281(2) 0.0123(4) Uani 1 1 d . . .
C(M4 C 0.2940(2) 0.4237(2) 0.0892(2) 0.0136(4) Uani 1 1 d . . .
C(A1 C 0.2160(3) 0.3926(2) 0.1814(2) 0.0144(5) Uani 1 1 d . . .
C(A2 C 0.1315(2) 0.2870(2) 0.3094(2) 0.0146(5) Uani 1 1 d . . .
C(A3 C 0.2218(3) 0.1022(2) 0.3994(2) 0.0138(5) Uani 1 1 d . . .
C(A4 C 0.4194(3) -0.0265(2) 0.3843(2) 0.0124(4) Uani 1 1 d . . .
C(A5 C 0.6082(2) -0.0774(2) 0.2344(2) 0.0133(4) Uani 1 1 d . . .
C(A6 C 0.6491(2) -0.0085(2) 0.0639(2) 0.0134(4) Uani 1 1 d . . .
C(A7 C 0.5591(2) 0.1760(2) -0.0266(2) 0.0125(4) Uani 1 1 d . . .
C(A8 C 0.4039(2) 0.3413(2) 0.0306(2) 0.0121(4) Uani 1 1 d . . .
C(B1 C 0.0880(3) 0.4647(2) 0.2302(2) 0.0220(6) Uani 1 1 d . . .
H(B1 H 0.0477 0.5446 0.2128 0.026 Uiso 1 1 calc R . .
C(B2 C 0.0347(3) 0.3988(3) 0.3056(2) 0.0230(6) Uani 1 1 d . . .
H(B2 H -0.0516 0.4225 0.3482 0.028 Uiso 1 1 calc R . .
C(B3 C 0.2177(3) 0.0193(2) 0.4878(2) 0.0186(5) Uani 1 1 d . . .
H(B3 H 0.1430 0.0182 0.5415 0.022 Uiso 1 1 calc R . .
C(B4 C 0.3404(3) -0.0572(2) 0.4807(2) 0.0183(5) Uani 1 1 d . . .
H(B4 H 0.3687 -0.1196 0.5305 0.022 Uiso 1 1 calc R . .
C(B5 C 0.7253(3) -0.1585(2) 0.1768(2) 0.0219(6) Uani 1 1 d . . .
H(B5 H 0.7775 -0.2282 0.2068 0.026 Uiso 1 1 calc R . .
C(B6 C 0.7489(3) -0.1181(2) 0.0713(2) 0.0209(5) Uani 1 1 d . . .
H(B6 H 0.8189 -0.1556 0.0130 0.025 Uiso 1 1 calc R . .
C(B7 C 0.5628(3) 0.2595(2) -0.1137(2) 0.0158(5) Uani 1 1 d . . .
H(B7 H 0.6204 0.2456 -0.1841 0.019 Uiso 1 1 calc R . .
C(B8 C 0.4696(3) 0.3620(2) -0.0780(2) 0.0165(5) Uani 1 1 d . . .
H(B8 H 0.4513 0.4340 -0.1175 0.020 Uiso 1 1 calc R . .
C(11 C -0.0179(3) 0.2146(2) 0.4559(2) 0.0185(5) Uani 1 1 d . . .
H(1A H -0.0268 0.1355 0.4750 0.022 Uiso 1 1 calc R . .
H(1B H -0.0860 0.2536 0.4100 0.022 Uiso 1 1 calc R . .
C(12 C -0.0448(3) 0.2866(3) 0.5650(2) 0.0228(6) Uani 1 1 d . . .
H(1C H 0.0187 0.2456 0.6142 0.027 Uiso 1 1 calc R . .
H(1D H -0.0325 0.3648 0.5474 0.027 Uiso 1 1 calc R . .
C(13 C -0.1839(3) 0.3028(3) 0.6265(3) 0.0282(6) Uani 1 1 d . . .
H(1E H -0.2466 0.3421 0.5773 0.042 Uiso 1 1 calc R . .
H(1F H -0.2000 0.3514 0.6947 0.042 Uiso 1 1 calc R . .
H(1G H -0.1946 0.2255 0.6472 0.042 Uiso 1 1 calc R . .
C(21 C 0.6151(3) -0.1983(2) 0.4082(2) 0.0180(5) Uani 1 1 d . . .
H(2A H 0.5853 -0.1785 0.4895 0.022 Uiso 1 1 calc R . .
H(2B H 0.7108 -0.2091 0.3916 0.022 Uiso 1 1 calc R . .
C(22 C 0.5919(3) -0.3152(2) 0.3843(3) 0.0243(6) Uani 1 1 d . . .
H(2C H 0.4972 -0.3071 0.4054 0.029 Uiso 1 1 calc R . .
H(2D H 0.6180 -0.3344 0.3027 0.029 Uiso 1 1 calc R . .
C(23 C 0.6705(4) -0.4151(3) 0.4502(3) 0.0369(8) Uani 1 1 d . . .
H(2E H 0.7631 -0.4177 0.4355 0.055 Uiso 1 1 calc R . .
H(2F H 0.6625 -0.4903 0.4265 0.055 Uiso 1 1 calc R . .
H(2G H 0.6363 -0.4015 0.5308 0.055 Uiso 1 1 calc R . .
C(31 C 0.7569(3) 0.0265(2) -0.1285(2) 0.0150(5) Uani 1 1 d . . .
H(3A H 0.7228 0.0617 -0.1969 0.018 Uiso 1 1 calc R . .
H(3B H 0.7825 -0.0604 -0.1377 0.018 Uiso 1 1 calc R . .
C(32 C 0.8788(3) 0.0624(3) -0.1187(2) 0.0211(5) Uani 1 1 d . . .
H(3C H 0.8557 0.1496 -0.1174 0.025 Uiso 1 1 calc R . .
H(3D H 0.9085 0.0336 -0.0469 0.025 Uiso 1 1 calc R . .
C(33 C 0.9907(3) 0.0125(3) -0.2163(3) 0.0306(7) Uani 1 1 d . . .
H(3E H 1.0172 -0.0739 -0.2154 0.046 Uiso 1 1 calc R . .
H(3F H 1.0657 0.0397 -0.2085 0.046 Uiso 1 1 calc R . .
H(3G H 0.9612 0.0397 -0.2876 0.046 Uiso 1 1 calc R . .
C(41 C 0.2478(3) 0.5463(2) 0.0433(2) 0.0153(5) Uani 1 1 d . . .
H(4A H 0.3252 0.5692 0.0063 0.018 Uiso 1 1 calc R . .
H(4B H 0.2022 0.6026 0.1067 0.018 Uiso 1 1 calc R . .
C(42 C 0.1546(3) 0.5558(2) -0.0416(2) 0.0189(5) Uani 1 1 d . . .
H(4C H 0.2069 0.5334 -0.1177 0.023 Uiso 1 1 calc R . .
H(4D H 0.1032 0.4998 -0.0215 0.023 Uiso 1 1 calc R . .
C(43 C 0.0613(3) 0.6796(3) -0.0436(3) 0.0281(6) Uani 1 1 d . . .
H(4E H 0.0117 0.7031 0.0322 0.042 Uiso 1 1 calc R . .
H(4F H 0.0002 0.6814 -0.0954 0.042 Uiso 1 1 calc R . .
H(4G H 0.1116 0.7344 -0.0689 0.042 Uiso 1 1 calc R . .
Cl(1 Cl 0.61830(7) 0.28475(6) 0.26758(6) 0.02112(15) Uani 1 1 d . . .
O(1) O 0.50874(19) 0.23391(16) 0.30619(15) 0.0166(4) Uani 1 1 d . A .
O(2) O 0.7004(6) 0.2274(7) 0.1693(6) 0.0360(19) Uiso 0.514(19) 1 d P A 1
O(2A O 0.7198(7) 0.1857(8) 0.1980(7) 0.039(2) Uiso 0.486(19) 1 d P A 2
O(3) O 0.6756(3) 0.2941(2) 0.3621(2) 0.0375(6) Uani 1 1 d . A .
O(4) O 0.5666(4) 0.3959(3) 0.2236(3) 0.0755(13) Uani 1 1 d . A .

loop_
_atom_site_aniso_label
_atom_site_aniso_U_11
_atom_site_aniso_U_22
_atom_site_aniso_U_33
_atom_site_aniso_U_23
_atom_site_aniso_U_13
_atom_site_aniso_U_12
Fe(1 0.00973(17) 0.00862(16) 0.00865(16) 0.00100(11) -0.00122(12) -0.00217(12)
N(1) 0.0125(10) 0.0114(9) 0.0139(10) 0.0020(7) -0.0020(8) -0.0020(8)
N(2) 0.0141(10) 0.0100(9) 0.0104(9) 0.0005(7) -0.0016(7) -0.0041(8)
N(3) 0.0116(9) 0.0094(9) 0.0101(9) 0.0010(7) -0.0025(7) -0.0014(7)
N(4) 0.0116(9) 0.0112(9) 0.0071(8) 0.0003(7) 0.0004(7) -0.0018(7)
C(M1 0.0135(11) 0.0178(11) 0.0121(11) -0.0026(9) 0.0007(9) -0.0063(9)
C(M2 0.0161(11) 0.0100(10) 0.0144(11) 0.0017(8) -0.0060(9) -0.0031(9)
C(M3 0.0111(11) 0.0148(11) 0.0100(10) -0.0017(8) -0.0001(8) -0.0030(9)
C(M4 0.0147(11) 0.0103(10) 0.0158(11) 0.0027(8) -0.0048(9) -0.0029(9)
C(A1 0.0140(11) 0.0101(10) 0.0168(11) 0.0006(9) -0.0037(9) 0.0002(9)
C(A2 0.0114(11) 0.0164(11) 0.0127(11) -0.0010(9) 0.0012(9) -0.0012(9)
C(A3 0.0179(12) 0.0154(11) 0.0101(10) -0.0022(8) 0.0002(9) -0.0093(10)
C(A4 0.0183(12) 0.0111(10) 0.0097(10) 0.0012(8) -0.0044(9) -0.0060(9)
C(A5 0.0132(11) 0.0099(10) 0.0156(11) 0.0019(8) -0.0048(9) -0.0005(9)
C(A6 0.0110(11) 0.0132(10) 0.0143(11) -0.0002(9) -0.0013(9) -0.0015(9)
C(A7 0.0127(11) 0.0149(11) 0.0103(10) 0.0007(8) -0.0017(8) -0.0049(9)
C(A8 0.0131(11) 0.0127(10) 0.0113(10) 0.0021(8) -0.0031(8) -0.0048(9)
C(B1 0.0206(13) 0.0145(11) 0.0225(13) 0.0017(10) 0.0011(11) 0.0047(10)
C(B2 0.0179(13) 0.0216(13) 0.0204(13) 0.0012(10) 0.0021(10) 0.0045(11)
C(B3 0.0225(13) 0.0185(12) 0.0150(12) 0.0028(9) 0.0020(10) -0.0096(10)
C(B4 0.0254(14) 0.0143(11) 0.0143(11) 0.0035(9) -0.0004(10) -0.0068(10)
C(B5 0.0177(13) 0.0172(12) 0.0237(14) 0.0050(10) -0.0013(10) 0.0036(10)
C(B6 0.0169(13) 0.0164(12) 0.0216(13) 0.0014(10) 0.0015(10) 0.0039(10)
C(B7 0.0133(11) 0.0192(12) 0.0137(11) 0.0051(9) -0.0014(9) -0.0038(10)
C(B8 0.0142(12) 0.0178(11) 0.0168(12) 0.0068(9) -0.0028(9) -0.0043(10)
C(11 0.0134(12) 0.0242(13) 0.0169(12) -0.0023(10) 0.0035(9) -0.0071(10)
C(12 0.0202(13) 0.0295(14) 0.0164(12) -0.0043(11) 0.0050(10) -0.0082(11)
C(13 0.0213(14) 0.0367(17) 0.0208(14) -0.0040(12) 0.0062(11) -0.0053(13)
C(21 0.0257(14) 0.0124(11) 0.0153(12) 0.0031(9) -0.0085(10) -0.0024(10)
C(22 0.0361(17) 0.0124(11) 0.0244(14) -0.0001(10) -0.0077(12) -0.0060(11)
C(23 0.055(2) 0.0139(13) 0.0336(18) 0.0032(12) -0.0082(16) 0.0014(14)
C(31 0.0138(11) 0.0178(11) 0.0120(11) -0.0046(9) 0.0002(9) -0.0033(9)
C(32 0.0131(12) 0.0314(14) 0.0190(13) -0.0042(11) 0.0004(10) -0.0079(11)
C(33 0.0197(14) 0.0400(18) 0.0291(16) -0.0037(13) 0.0061(12) -0.0094(13)
C(41 0.0154(12) 0.0096(10) 0.0197(12) 0.0029(9) -0.0048(9) -0.0014(9)
C(42 0.0144(12) 0.0175(12) 0.0238(13) 0.0043(10) -0.0071(10) -0.0017(10)
C(43 0.0243(15) 0.0216(14) 0.0322(16) 0.0017(12) -0.0087(12) 0.0043(12)
Cl(1 0.0233(3) 0.0278(3) 0.0196(3) 0.0067(2) -0.0082(2) -0.0168(3)
O(1) 0.0219(9) 0.0199(9) 0.0119(8) 0.0018(7) -0.0029(7) -0.0122(8)
O(3) 0.0511(16) 0.0462(14) 0.0358(13) 0.0169(11) -0.0285(12) -0.0349(13)
O(4) 0.104(3) 0.063(2) 0.105(3) 0.073(2) -0.080(2) -0.065(2)

loop_
_atom_type_symbol
_atom_type_description
_atom_type_scat_dispersion_real
_atom_type_scat_dispersion_imag
_atom_type_scat_source
C C 0.0033 0.0016 'International Tables Vol C Tables 4.2.6.8 and 6.1.1.4'
H H 0.0000 0.0000 'International Tables Vol C Tables 4.2.6.8 and 6.1.1.4'
N N 0.0061 0.0033 'International Tables Vol C Tables 4.2.6.8 and 6.1.1.4'
O O 0.0106 0.0060 'International Tables Vol C Tables 4.2.6.8 and 6.1.1.4'
Cl Cl 0.1484 0.1585 'International Tables Vol C Tables 4.2.6.8 and 6.1.1.4'
Fe Fe 0.3463 0.8444 'International Tables Vol C Tables 4.2.6.8 and 6.1.1.4'

loop_
_geom_angle_atom_site_label_1
_geom_angle_atom_site_label_2
_geom_angle_atom_site_label_3
_geom_angle
_geom_angle_site_symmetry_1
_geom_angle_site_symmetry_3
N(4) Fe(1 N(3) 89.38(9) . .
N(4) Fe(1 N(1) 88.92(9) . .
N(3) Fe(1 N(1) 165.34(9) . .
N(4) Fe(1 N(2) 166.22(8) . .
N(3) Fe(1 N(2) 89.29(9) . .
N(1) Fe(1 N(2) 88.91(9) . .
N(4) Fe(1 O(1) 100.37(8) . .
N(3) Fe(1 O(1) 96.98(8) . .
N(1) Fe(1 O(1) 97.64(8) . .
N(2) Fe(1 O(1) 93.41(8) . .
C(A2 N(1) C(A1 105.8(2) . .
C(A2 N(1) Fe(1 128.29(17) . .
C(A1 N(1) Fe(1 125.60(17) . .
C(A3 N(2) C(A4 105.9(2) . .
C(A3 N(2) Fe(1 128.30(17) . .
C(A4 N(2) Fe(1 125.69(17) . .
C(A6 N(3) C(A5 106.1(2) . .
C(A6 N(3) Fe(1 127.95(16) . .
C(A5 N(3) Fe(1 125.31(17) . .
C(A8 N(4) C(A7 105.45(19) . .
C(A8 N(4) Fe(1 125.98(16) . .
C(A7 N(4) Fe(1 128.16(16) . .
C(A3 C(M1 C(A2 121.1(2) . .
C(A3 C(M1 C(11 120.3(2) . .
C(A2 C(M1 C(11 118.6(2) . .
C(A4 C(M2 C(A5 121.5(2) . .
C(A4 C(M2 C(21 119.6(2) . .
C(A5 C(M2 C(21 118.7(2) . .
C(A7 C(M3 C(A6 121.8(2) . .
C(A7 C(M3 C(31 118.8(2) . .
C(A6 C(M3 C(31 119.2(2) . .
C(A1 C(M4 C(A8 121.6(2) . .
C(A1 C(M4 C(41 118.6(2) . .
C(A8 C(M4 C(41 119.3(2) . .
N(1) C(A1 C(M4 125.8(2) . .
N(1) C(A1 C(B1 109.5(2) . .
C(M4 C(A1 C(B1 124.4(2) . .
N(1) C(A2 C(M1 126.4(2) . .
N(1) C(A2 C(B2 109.6(2) . .
C(M1 C(A2 C(B2 123.9(2) . .
N(2) C(A3 C(M1 126.5(2) . .
N(2) C(A3 C(B3 109.6(2) . .
C(M1 C(A3 C(B3 123.8(2) . .
N(2) C(A4 C(M2 126.3(2) . .
N(2) C(A4 C(B4 109.8(2) . .
C(M2 C(A4 C(B4 123.6(2) . .
N(3) C(A5 C(M2 126.3(2) . .
N(3) C(A5 C(B5 109.5(2) . .
C(M2 C(A5 C(B5 124.1(2) . .
N(3) C(A6 C(M3 126.7(2) . .
N(3) C(A6 C(B6 109.4(2) . .
C(M3 C(A6 C(B6 123.8(2) . .
C(M3 C(A7 N(4) 126.0(2) . .
C(M3 C(A7 C(B7 124.2(2) . .
N(4) C(A7 C(B7 109.7(2) . .
N(4) C(A8 C(M4 126.2(2) . .
N(4) C(A8 C(B8 110.2(2) . .
C(M4 C(A8 C(B8 123.4(2) . .
C(B2 C(B1 C(A1 107.5(2) . .
C(B1 C(B2 C(A2 107.5(2) . .
C(B4 C(B3 C(A3 107.2(2) . .
C(B3 C(B4 C(A4 107.3(2) . .
C(B6 C(B5 C(A5 107.4(2) . .
C(B5 C(B6 C(A6 107.5(2) . .
C(B8 C(B7 C(A7 107.6(2) . .
C(B7 C(B8 C(A8 107.0(2) . .
C(M1 C(11 C(12 114.9(2) . .
C(13 C(12 C(11 110.8(2) . .
C(M2 C(21 C(22 114.8(2) . .
C(23 C(22 C(21 111.1(3) . .
C(M3 C(31 C(32 113.4(2) . .
C(33 C(32 C(31 111.9(2) . .
C(M4 C(41 C(42 113.0(2) . .
C(43 C(42 C(41 111.7(2) . .
O(4) Cl(1 O(2) 98.9(4) . .
O(4) Cl(1 O(3) 110.69(19) . .
O(2) Cl(1 O(3) 118.7(3) . .
O(4) Cl(1 O(1) 108.48(17) . .
O(2) Cl(1 O(1) 112.1(3) . .
O(3) Cl(1 O(1) 107.43(13) . .
O(4) Cl(1 O(2A 122.3(4) . .
O(2) Cl(1 O(2A 23.5(3) . .
O(3) Cl(1 O(2A 103.9(3) . .
O(1) Cl(1 O(2A 103.1(3) . .
Cl(1 O(1) Fe(1 127.76(11) . .

loop_
_geom_bond_atom_site_label_1
_geom_bond_atom_site_label_2
_geom_bond_distance
_geom_bond_site_symmetry_2
Fe(1 N(4) 1.968(2) .
Fe(1 N(3) 1.972(2) .
Fe(1 N(1) 1.975(2) .
Fe(1 N(2) 1.978(2) .
Fe(1 O(1) 2.0632(18) .
N(1) C(A2 1.384(3) .
N(1) C(A1 1.387(3) .
N(2) C(A3 1.381(3) .
N(2) C(A4 1.382(3) .
N(3) C(A6 1.376(3) .
N(3) C(A5 1.390(3) .
N(4) C(A8 1.379(3) .
N(4) C(A7 1.390(3) .
C(M1 C(A3 1.389(4) .
C(M1 C(A2 1.392(3) .
C(M1 C(11 1.514(3) .
C(M2 C(A4 1.387(4) .
C(M2 C(A5 1.392(3) .
C(M2 C(21 1.515(3) .
C(M3 C(A7 1.385(3) .
C(M3 C(A6 1.387(3) .
C(M3 C(31 1.506(3) .
C(M4 C(A1 1.389(3) .
C(M4 C(A8 1.389(3) .
C(M4 C(41 1.510(3) .
C(A1 C(B1 1.427(4) .
C(A2 C(B2 1.428(4) .
C(A3 C(B3 1.433(3) .
C(A4 C(B4 1.427(3) .
C(A5 C(B5 1.422(4) .
C(A6 C(B6 1.430(3) .
C(A7 C(B7 1.426(3) .
C(A8 C(B8 1.431(3) .
C(B1 C(B2 1.350(4) .
C(B3 C(B4 1.355(4) .
C(B5 C(B6 1.356(4) .
C(B7 C(B8 1.353(4) .
C(11 C(12 1.529(4) .
C(12 C(13 1.520(4) .
C(21 C(22 1.530(4) .
C(22 C(23 1.524(4) .
C(31 C(32 1.528(4) .
C(32 C(33 1.526(4) .
C(41 C(42 1.536(4) .
C(42 C(43 1.515(4) .
Cl(1 O(4) 1.396(3) .
Cl(1 O(2) 1.409(5) .
Cl(1 O(3) 1.409(2) .
Cl(1 O(1) 1.4894(19) .
Cl(1 O(2A 1.505(7) .
